data_4032128
loop_
_publ_author_name
'Zhu, Qiuhua'
'Ye, Ziwei'
'Yang, Weijie'
'Cai, Xiaotie'
'Tang, Ben Zhong'

_publ_section_title
;
 One-Pot Synthesis and Structure-Property Relationship of Aminomaleimides:
 Fluorescence Efficiencies in Monomers and Aggregates Easily Tuned by
 Switch of Aryl and Alkyl.
;
_journal_issue 2
_journal_name_full 'The Journal of organic chemistry'
_journal_page_first 1096
_journal_page_last 1104
_journal_paper_doi 10.1021/acs.joc.6b02706
_journal_volume 82
_journal_year 2017
_chemical_formula_moiety 'C12 H20 N2 O2'
_chemical_formula_sum 'C12 H20 N2 O2'
_chemical_formula_weight 224.30
_space_group_crystal_system triclinic
_space_group_IT_number 2
_space_group_name_Hall '-P 1'
_space_group_name_H-M_alt 'P -1'
_symmetry_space_group_name_Hall '-P 1'
_symmetry_space_group_name_H-M 'P -1'
_atom_sites_solution_hydrogens geom
_audit_creation_date 2015-10-11
_audit_creation_method
;
Olex2 1.2-beta
(compiled 2015.09.30 svn.r3233 for OlexSys, GUI svn.r5103)
;
_cell_angle_alpha 97.898(6)
_cell_angle_beta 91.398(6)
_cell_angle_gamma 102.640(6)
_cell_formula_units_Z 2
_cell_length_a 4.9314(3)
_cell_length_b 9.9036(7)
_cell_length_c 13.2788(10)
_cell_measurement_temperature 173.15
_cell_volume 625.80(8)
_computing_molecular_graphics 'Olex2 (Dolomanov et al., 2009)'
_computing_publication_material 'Olex2 (Dolomanov et al., 2009)'
_computing_structure_refinement 'ShelXL (Sheldrick, 2015)'
_diffrn_ambient_temperature 173.15
_diffrn_measured_fraction_theta_full 0.952
_diffrn_measured_fraction_theta_max 0.926
_diffrn_measurement_device_type 'CCD Area Detector'
_diffrn_radiation_type CuK\a
_diffrn_radiation_wavelength 1.54178
_diffrn_reflns_av_R_equivalents 0.0325
_diffrn_reflns_av_unetI/netI 0.0352
_diffrn_reflns_Laue_measured_fraction_full 0.952
_diffrn_reflns_Laue_measured_fraction_max 0.926
_diffrn_reflns_limit_h_max 4
_diffrn_reflns_limit_h_min -6
_diffrn_reflns_limit_k_max 12
_diffrn_reflns_limit_k_min -12
_diffrn_reflns_limit_l_max 16
_diffrn_reflns_limit_l_min -16
_diffrn_reflns_number 3499
_diffrn_reflns_point_group_measured_fraction_full 0.952
_diffrn_reflns_point_group_measured_fraction_max 0.926
_diffrn_reflns_theta_full 67.679
_diffrn_reflns_theta_max 71.498
_diffrn_reflns_theta_min 9.901
_exptl_absorpt_coefficient_mu 0.654
_exptl_absorpt_correction_type none
_exptl_crystal_colour colourless
_exptl_crystal_colour_primary colourless
_exptl_crystal_density_diffrn 1.190
_exptl_crystal_description block
_exptl_crystal_F_000 244
_exptl_crystal_size_max 0.2
_exptl_crystal_size_mid 0.2
_exptl_crystal_size_min 0.2
_refine_diff_density_max 0.202
_refine_diff_density_min -0.280
_refine_diff_density_rms 0.054
_refine_ls_extinction_method none
_refine_ls_goodness_of_fit_ref 1.034
_refine_ls_hydrogen_treatment constr
_refine_ls_matrix_type full
_refine_ls_number_parameters 147
_refine_ls_number_reflns 2253
_refine_ls_number_restraints 0
_refine_ls_restrained_S_all 1.034
_refine_ls_R_factor_all 0.0508
_refine_ls_R_factor_gt 0.0459
_refine_ls_shift/su_max 0.000
_refine_ls_shift/su_mean 0.000
_refine_ls_structure_factor_coef Fsqd
_refine_ls_weighting_details 'w=1/[\s^2^(Fo^2^)+(0.0856P)^2^+0.0644P] where P=(Fo^2^+2Fc^2^)/3'
_refine_ls_weighting_scheme calc
_refine_ls_wR_factor_gt 0.1284
_refine_ls_wR_factor_ref 0.1364
_reflns_Friedel_coverage 0.000
_reflns_number_gt 1977
_reflns_number_total 2253
_reflns_threshold_expression 'I > 2\s(I)'
_cod_data_source_file jo6b02706_si_002.cif
_cod_data_source_block zhu1cult
_cod_depositor_comments 'Adding full bibliography for 4032128.cif.'
_cod_database_code 4032128
_shelx_space_group_comment
;
The symmetry employed for this shelxl refinement is uniquely defined
by the following loop, which should always be used as a source of
symmetry information in preference to the above space-group names.
They are only intended as comments.
;
_olex2_refinement_description
;
1. Fixed Uiso
 At 1.2 times of:
  All C(H) groups, All C(H,H) groups, All N(H) groups
 At 1.5 times of:
  All C(H,H,H) groups
2.a Secondary CH2 refined with riding coordinates:
 C6(H6A,H6B), C7(H7A,H7B), C8(H8A,H8B), C11(H11A,H11B), C12(H12A,H12B),
 C13(H13A,H13B)
2.b Aromatic/amide H refined with riding coordinates:
 C4(H4), N10(H10)
2.c Idealised Me refined as rotating group:
 C9(H9A,H9B,H9C), C14(H14A,H14B,H14C)
;
_shelx_shelxl_version_number 2014/7
_olex2_submission_special_instructions 'No special instructions were received'

loop_
_space_group_symop_operation_xyz
'x, y, z'
'-x, -y, -z'

loop_
_atom_site_label
_atom_site_type_symbol
_atom_site_fract_x
_atom_site_fract_y
_atom_site_fract_z
_atom_site_U_iso_or_equiv
_atom_site_adp_type
_atom_site_occupancy
_atom_site_site_symmetry_order
_atom_site_calc_flag
_atom_site_refinement_flags_posn
O1 O 0.7588(2) 0.49308(11) 0.58621(8) 0.0354(3) Uani 1 1 d .
O2 O 0.00365(19) 0.15300(11) 0.63121(8) 0.0372(3) Uani 1 1 d .
N1 N 0.3672(2) 0.34518(12) 0.63199(8) 0.0294(3) Uani 1 1 d .
C2 C 0.5840(3) 0.38371(15) 0.57290(10) 0.0275(3) Uani 1 1 d .
C3 C 0.5641(3) 0.26269(14) 0.48816(9) 0.0257(3) Uani 1 1 d .
C4 C 0.3413(3) 0.16055(14) 0.50137(10) 0.0282(3) Uani 1 1 d .
H4 H 0.2820 0.0728 0.4591 0.034 Uiso 1 1 calc R
C5 C 0.2096(3) 0.20893(14) 0.59142(10) 0.0281(3) Uani 1 1 d .
C6 C 0.3142(3) 0.42709(16) 0.72580(11) 0.0339(3) Uani 1 1 d .
H6A H 0.1239 0.3880 0.7455 0.041 Uiso 1 1 calc R
H6B H 0.3227 0.5243 0.7137 0.041 Uiso 1 1 calc R
C7 C 0.5216(3) 0.42900(16) 0.81333(10) 0.0349(3) Uani 1 1 d .
H7A H 0.7086 0.4783 0.7967 0.042 Uiso 1 1 calc R
H7B H 0.4694 0.4831 0.8753 0.042 Uiso 1 1 calc R
C8 C 0.5378(3) 0.28505(18) 0.83649(12) 0.0430(4) Uani 1 1 d .
H8A H 0.6000 0.2323 0.7759 0.052 Uiso 1 1 calc R
H8B H 0.3496 0.2337 0.8502 0.052 Uiso 1 1 calc R
C9 C 0.7357(4) 0.2912(2) 0.92726(13) 0.0548(5) Uani 1 1 d .
H9A H 0.9239 0.3391 0.9132 0.082 Uiso 1 1 calc GR
H9B H 0.7369 0.1959 0.9395 0.082 Uiso 1 1 calc GR
H9C H 0.6743 0.3424 0.9877 0.082 Uiso 1 1 calc GR
N10 N 0.7542(2) 0.27431(12) 0.41822(8) 0.0286(3) Uani 1 1 d .
H10 H 0.8770 0.3540 0.4203 0.034 Uiso 1 1 calc R
C11 C 0.7644(3) 0.15902(14) 0.33860(10) 0.0290(3) Uani 1 1 d .
H11A H 0.5778 0.1225 0.3037 0.035 Uiso 1 1 calc R
H11B H 0.8174 0.0823 0.3694 0.035 Uiso 1 1 calc R
C12 C 0.9734(3) 0.20688(15) 0.26168(10) 0.0309(3) Uani 1 1 d .
H12A H 1.1560 0.2502 0.2980 0.037 Uiso 1 1 calc R
H12B H 0.9123 0.2793 0.2281 0.037 Uiso 1 1 calc R
C13 C 1.0082(3) 0.08833(16) 0.18069(11) 0.0356(4) Uani 1 1 d .
H13A H 1.0700 0.0158 0.2139 0.043 Uiso 1 1 calc R
H13B H 0.8263 0.0450 0.1439 0.043 Uiso 1 1 calc R
C14 C 1.2192(3) 0.13969(19) 0.10490(11) 0.0424(4) Uani 1 1 d .
H14A H 1.2439 0.0600 0.0563 0.064 Uiso 1 1 calc GR
H14B H 1.3977 0.1857 0.1414 0.064 Uiso 1 1 calc GR
H14C H 1.1519 0.2064 0.0682 0.064 Uiso 1 1 calc GR

loop_
_atom_site_aniso_label
_atom_site_aniso_U_11
_atom_site_aniso_U_22
_atom_site_aniso_U_33
_atom_site_aniso_U_23
_atom_site_aniso_U_13
_atom_site_aniso_U_12
O1 0.0320(5) 0.0290(6) 0.0391(5) 0.0024(4) 0.0061(4) -0.0051(4)
O2 0.0274(5) 0.0380(6) 0.0434(6) 0.0113(4) 0.0073(4) -0.0025(4)
N1 0.0255(6) 0.0302(7) 0.0305(6) 0.0059(5) 0.0045(4) 0.0006(5)
C2 0.0227(6) 0.0291(7) 0.0304(7) 0.0083(5) 0.0016(5) 0.0029(5)
C3 0.0216(6) 0.0276(7) 0.0277(6) 0.0077(5) -0.0018(4) 0.0029(5)
C4 0.0247(6) 0.0279(7) 0.0303(6) 0.0063(5) -0.0006(5) 0.0015(5)
C5 0.0221(6) 0.0281(7) 0.0333(7) 0.0097(5) -0.0010(5) 0.0006(5)
C6 0.0330(7) 0.0336(8) 0.0370(8) 0.0065(6) 0.0100(5) 0.0099(6)
C7 0.0343(7) 0.0356(8) 0.0326(7) 0.0022(5) 0.0068(5) 0.0038(6)
C8 0.0445(8) 0.0432(10) 0.0430(8) 0.0119(7) 0.0036(6) 0.0102(7)
C9 0.0539(10) 0.0728(14) 0.0433(9) 0.0190(8) 0.0052(7) 0.0196(9)
N10 0.0256(5) 0.0279(6) 0.0296(6) 0.0045(4) 0.0038(4) -0.0002(4)
C11 0.0276(6) 0.0279(7) 0.0291(7) 0.0036(5) 0.0004(5) 0.0013(5)
C12 0.0299(7) 0.0317(8) 0.0300(7) 0.0050(5) 0.0023(5) 0.0038(5)
C13 0.0354(7) 0.0359(8) 0.0328(7) 0.0017(6) 0.0028(5) 0.0043(6)
C14 0.0399(8) 0.0544(10) 0.0313(7) 0.0029(6) 0.0046(6) 0.0090(7)

loop_
_atom_type_symbol
_atom_type_description
_atom_type_scat_dispersion_real
_atom_type_scat_dispersion_imag
_atom_type_scat_source
C C 0.0181 0.0091 'International Tables Vol C Tables 4.2.6.8 and 6.1.1.4'
H H 0.0000 0.0000 'International Tables Vol C Tables 4.2.6.8 and 6.1.1.4'
N N 0.0311 0.0180 'International Tables Vol C Tables 4.2.6.8 and 6.1.1.4'
O O 0.0492 0.0322 'International Tables Vol C Tables 4.2.6.8 and 6.1.1.4'

loop_
_geom_angle_atom_site_label_1
_geom_angle_atom_site_label_2
_geom_angle_atom_site_label_3
_geom_angle
C2 N1 C5 109.92(11)
C2 N1 C6 124.93(12)
C5 N1 C6 125.06(11)
O1 C2 N1 126.78(13)
O1 C2 C3 127.21(12)
N1 C2 C3 106.00(11)
C4 C3 C2 108.69(11)
N10 C3 C2 118.17(11)
N10 C3 C4 133.14(13)
C3 C4 H4 126.1
C3 C4 C5 107.80(12)
C5 C4 H4 126.1
O2 C5 N1 121.72(13)
O2 C5 C4 130.70(13)
N1 C5 C4 107.58(11)
N1 C6 H6A 109.0
N1 C6 H6B 109.0
N1 C6 C7 112.83(11)
H6A C6 H6B 107.8
C7 C6 H6A 109.0
C7 C6 H6B 109.0
C6 C7 H7A 108.7
C6 C7 H7B 108.7
H7A C7 H7B 107.6
C8 C7 C6 114.19(12)
C8 C7 H7A 108.7
C8 C7 H7B 108.7
C7 C8 H8A 109.0
C7 C8 H8B 109.0
C7 C8 C9 112.72(14)
H8A C8 H8B 107.8
C9 C8 H8A 109.0
C9 C8 H8B 109.0
C8 C9 H9A 109.5
C8 C9 H9B 109.5
C8 C9 H9C 109.5
H9A C9 H9B 109.5
H9A C9 H9C 109.5
H9B C9 H9C 109.5
C3 N10 H10 119.0
C3 N10 C11 121.92(11)
C11 N10 H10 119.0
N10 C11 H11A 109.5
N10 C11 H11B 109.5
N10 C11 C12 110.66(11)
H11A C11 H11B 108.1
C12 C11 H11A 109.5
C12 C11 H11B 109.5
C11 C12 H12A 109.0
C11 C12 H12B 109.0
C11 C12 C13 113.02(12)
H12A C12 H12B 107.8
C13 C12 H12A 109.0
C13 C12 H12B 109.0
C12 C13 H13A 109.3
C12 C13 H13B 109.3
H13A C13 H13B 107.9
C14 C13 C12 111.71(13)
C14 C13 H13A 109.3
C14 C13 H13B 109.3
C13 C14 H14A 109.5
C13 C14 H14B 109.5
C13 C14 H14C 109.5
H14A C14 H14B 109.5
H14A C14 H14C 109.5
H14B C14 H14C 109.5

loop_
_geom_bond_atom_site_label_1
_geom_bond_atom_site_label_2
_geom_bond_distance
O1 C2 1.2161(17)
O2 C5 1.2155(17)
N1 C2 1.3596(16)
N1 C5 1.4269(18)
N1 C6 1.4522(17)
C2 C3 1.5115(19)
C3 C4 1.3537(19)
C3 N10 1.3340(17)
C4 H4 0.9500
C4 C5 1.4487(19)
C6 H6A 0.9900
C6 H6B 0.9900
C6 C7 1.525(2)
C7 H7A 0.9900
C7 H7B 0.9900
C7 C8 1.517(2)
C8 H8A 0.9900
C8 H8B 0.9900
C8 C9 1.519(2)
C9 H9A 0.9800
C9 H9B 0.9800
C9 H9C 0.9800
N10 H10 0.8800
N10 C11 1.4561(17)
C11 H11A 0.9900
C11 H11B 0.9900
C11 C12 1.5168(18)
C12 H12A 0.9900
C12 H12B 0.9900
C12 C13 1.5215(19)
C13 H13A 0.9900
C13 H13B 0.9900
C13 C14 1.521(2)
C14 H14A 0.9800
C14 H14B 0.9800
C14 H14C 0.9800

loop_
_geom_hbond_atom_site_label_D
_geom_hbond_atom_site_label_H
_geom_hbond_atom_site_label_A
_geom_hbond_distance_DH
_geom_hbond_distance_HA
_geom_hbond_distance_DA
_geom_hbond_angle_DHA
_geom_hbond_site_symmetry_A
N10 H10 O1 0.88 2.09 2.9498(15) 164.4 2_766

loop_
_geom_torsion_atom_site_label_1
_geom_torsion_atom_site_label_2
_geom_torsion_atom_site_label_3
_geom_torsion_atom_site_label_4
_geom_torsion
O1 C2 C3 C4 179.40(14)
O1 C2 C3 N10 -0.9(2)
N1 C2 C3 C4 -0.17(14)
N1 C2 C3 N10 179.57(10)
N1 C6 C7 C8 -56.19(16)
C2 N1 C5 O2 -179.35(12)
C2 N1 C5 C4 0.44(14)
C2 N1 C6 C7 -71.80(17)
C2 C3 C4 C5 0.43(14)
C2 C3 N10 C11 175.09(11)
C3 C4 C5 O2 179.23(14)
C3 C4 C5 N1 -0.54(14)
C3 N10 C11 C12 172.21(11)
C4 C3 N10 C11 -5.2(2)
C5 N1 C2 O1 -179.74(13)
C5 N1 C2 C3 -0.17(14)
C5 N1 C6 C7 104.26(15)
C6 N1 C2 O1 -3.2(2)
C6 N1 C2 C3 176.39(11)
C6 N1 C5 O2 4.1(2)
C6 N1 C5 C4 -176.12(12)
C6 C7 C8 C9 -177.20(13)
N10 C3 C4 C5 -179.25(13)
N10 C11 C12 C13 175.91(11)
C11 C12 C13 C14 -179.93(11)
